data_2210850
loop_
_publ_author_name
'Luong Duong'
'Hristos C. Karanikas'
'Amanda J. Watson'
'Markus Etzkorn'
'Daniel S. Jones'

_publ_section_title Dichloro[(5,6:12,13-\h^4^)-pentacyclo[8.4.0.0^3,8^.0^4,14^.0^7,11^]tetradeca-5,12-diene]platinum(II)
_journal_coeditor_code AC2050
_journal_issue 11
_journal_name_full 'Acta Crystallographica Section E'
_journal_page_first m2960
_journal_page_last m2962
_journal_paper_doi 10.1107/S1600536806041717
_journal_volume 62
_journal_year 2006
_chemical_formula_iupac '[Pt Cl2 (C14 H16)]'
_chemical_formula_moiety 'C14 H16 Cl2 Pt'
_chemical_formula_sum 'C14 H16 Cl2 Pt'
_chemical_formula_weight 450.26
_chemical_name_systematic
;
Dichloro[(5,6,12,13-\h)-pentacyclo[8.4.0.0^3,8^.0^4,14^.0^7,11^]tetradeca-
5,12-diene]platinum(II)
;
_space_group_IT_number 14
_symmetry_cell_setting monoclinic
_symmetry_space_group_name_Hall '-P 2ybc'
_symmetry_space_group_name_H-M 'P 1 21/c 1'
_audit_creation_method 'WinGX routine CIF_UPDATE'
_cell_angle_alpha 90
_cell_angle_beta 95.794(18)
_cell_angle_gamma 90
_cell_formula_units_Z 4
_cell_length_a 6.6686(10)
_cell_length_b 13.648(3)
_cell_length_c 13.321(3)
_cell_measurement_reflns_used 25
_cell_measurement_temperature 295(2)
_cell_measurement_theta_max 16.75
_cell_measurement_theta_min 4.65
_cell_volume 1206.2(4)
_computing_cell_refinement 'CAD-4 EXPRESS'
_computing_data_collection 'CAD-4 EXPRESS (Enraf--Nonius, 1994)'
_computing_data_reduction 'XCAD4 (Harms & Wocadlo, 1995)'
_computing_molecular_graphics 'ORTEP-3 for Windows (Farrugia, 1997)'
_computing_publication_material 'WinGX (Farrugia, 1999)'
_computing_structure_refinement 'SHELXL97 (Sheldrick, 1997)'
_computing_structure_solution 'SHELXS97 (Sheldrick, 1997)'
_diffrn_measured_fraction_theta_full 1
_diffrn_measured_fraction_theta_max 1
_diffrn_measurement_device '\k-geometry diffractometer'
_diffrn_measurement_device_type 'Enraf--Nonius CAD-4'
_diffrn_measurement_method 'non-profiled \w/2\q'
_diffrn_radiation_type CuK\a
_diffrn_radiation_wavelength 1.54184
_diffrn_reflns_av_R_equivalents 0.0856
_diffrn_reflns_limit_h_max 0
_diffrn_reflns_limit_h_min -8
_diffrn_reflns_limit_k_max 16
_diffrn_reflns_limit_k_min 0
_diffrn_reflns_limit_l_max 16
_diffrn_reflns_limit_l_min -16
_diffrn_reflns_number 2494
_diffrn_reflns_theta_full 69.95
_diffrn_reflns_theta_max 69.95
_diffrn_reflns_theta_min 4.65
_diffrn_standards_decay_% 0
_diffrn_standards_interval_time 60
_diffrn_standards_number 3
_exptl_absorpt_coefficient_mu 25.584
_exptl_absorpt_correction_T_max 0.1414
_exptl_absorpt_correction_T_min 0.0186
_exptl_absorpt_correction_type analytical
_exptl_absorpt_process_details
;
(see. N.W. Alcock (1970). Cryst. Computing, p271)
;
_exptl_crystal_colour 'light brown'
_exptl_crystal_density_diffrn 2.479
_exptl_crystal_density_method 'not measured'
_exptl_crystal_description polyhedron
_exptl_crystal_F_000 848
_exptl_crystal_size_max 0.32
_exptl_crystal_size_mid 0.26
_exptl_crystal_size_min 0.16
_refine_diff_density_max 5.649
_refine_diff_density_min -2.33
_refine_ls_extinction_coef 0.0037(3)
_refine_ls_extinction_expression Fc^*^=kFc[1+0.001xFc^2^\l^3^/sin(2\q)]^-1/4^
_refine_ls_extinction_method SHELXL97
_refine_ls_goodness_of_fit_ref 1.198
_refine_ls_hydrogen_treatment constr
_refine_ls_matrix_type full
_refine_ls_number_parameters 155
_refine_ls_number_reflns 2287
_refine_ls_number_restraints 0
_refine_ls_restrained_S_all 1.198
_refine_ls_R_factor_gt 0.0564
_refine_ls_shift/su_max 0
_refine_ls_structure_factor_coef Fsqd
_refine_ls_weighting_details 'calc w=1/[\s^2^(Fo^2^)+(0.1018P)^2^+4.3395P] where P=(Fo^2^+2Fc^2^)/3'
_refine_ls_weighting_scheme calc
_refine_ls_wR_factor_ref 0.1461
_reflns_number_gt 2222
_reflns_number_total 2287
_reflns_threshold_expression I>2\s(I)
_cod_data_source_file ac2050.cif
_cod_data_source_block 3
_cod_original_sg_symbol_H-M 'P 21/c'
_cod_database_code 2210850
_cod_database_fobs_code 2210850

loop_
_symmetry_equiv_pos_as_xyz
'x, y, z'
'-x, y+1/2, -z+1/2'
'-x, -y, -z'
'x, -y-1/2, z-1/2'

loop_
_atom_site_type_symbol
_atom_site_label
_atom_site_fract_x
_atom_site_fract_y
_atom_site_fract_z
_atom_site_U_iso_or_equiv
_atom_site_adp_type
_atom_site_calc_flag
_atom_site_refinement_flags
_atom_site_occupancy
Pt Pt 0.13680(4) 0.08579(2) 0.12378(2) 0.0272(3) Uani d . 1
Cl Cl1 -0.1517(3) 0.01191(15) 0.16546(19) 0.0451(5) Uani d . 1
Cl Cl2 0.3173(3) -0.05358(15) 0.17382(17) 0.0418(5) Uani d . 1
C C6 -0.0109(11) 0.2273(6) 0.1275(6) 0.0305(15) Uani d . 1
H H6 -0.082 0.2025 0.1785 0.037 Uiso calc R 1
C C7 0.1364(12) 0.3094(6) 0.1488(6) 0.0314(16) Uani d . 1
H H7 0.1129 0.3392 0.2135 0.038 Uiso calc R 1
C C1 0.4121(13) 0.3074(6) -0.0379(7) 0.0380(18) Uani d . 1
H H1 0.539 0.3042 -0.069 0.046 Uiso calc R 1
C C11 0.3637(12) 0.2812(6) 0.1524(6) 0.0315(16) Uani d . 1
H H11 0.4299 0.3001 0.2186 0.038 Uiso calc R 1
C C5 -0.0399(12) 0.1885(6) 0.0297(7) 0.0328(17) Uani d . 1
H H5 -0.1262 0.1357 0.015 0.039 Uiso calc R 1
C C9 0.3123(13) 0.4402(6) 0.0822(8) 0.0397(19) Uani d . 1
H H9A 0.3356 0.469 0.1489 0.048 Uiso calc R 1
H H9B 0.3297 0.4895 0.0313 0.048 Uiso calc R 1
C C10 0.4461(12) 0.3492(6) 0.0706(6) 0.0336(17) Uani d . 1
H H10 0.5887 0.3648 0.0887 0.04 Uiso calc R 1
C C3 0.0721(13) 0.3481(6) -0.0448(7) 0.0375(18) Uani d . 1
H H3 -0.0506 0.3754 -0.0809 0.045 Uiso calc R 1
C C12 0.4079(11) 0.1738(6) 0.1356(6) 0.0297(15) Uani d . 1
H H12 0.4564 0.1337 0.1891 0.036 Uiso calc R 1
C C14 0.3020(13) 0.2066(6) -0.0447(6) 0.0337(16) Uani d . 1
H H14 0.3261 0.1761 -0.109 0.04 Uiso calc R 1
C C13 0.3743(12) 0.1369(6) 0.0389(7) 0.0326(16) Uani d . 1
H H13 0.3957 0.071 0.0258 0.039 Uiso calc R 1
C C8 0.1069(13) 0.3899(6) 0.0651(7) 0.0327(16) Uani d . 1
H H8 -0.0014 0.4352 0.0785 0.039 Uiso calc R 1
C C4 0.0707(13) 0.2338(6) -0.0496(6) 0.0351(17) Uani d . 1
H H4 0.0054 0.2138 -0.1157 0.042 Uiso calc R 1
C C2 0.2567(14) 0.3697(6) -0.1012(6) 0.0386(18) Uani d . 1
H H2A 0.2374 0.3479 -0.1708 0.046 Uiso calc R 1
H H2B 0.2919 0.4387 -0.0989 0.046 Uiso calc R 1

loop_
_atom_site_aniso_label
_atom_site_aniso_U_11
_atom_site_aniso_U_22
_atom_site_aniso_U_33
_atom_site_aniso_U_12
_atom_site_aniso_U_13
_atom_site_aniso_U_23
Pt 0.0286(3) 0.0239(3) 0.0286(3) -0.00016(9) 0.00041(17) 0.00155(9)
Cl1 0.0385(11) 0.0361(10) 0.0613(14) -0.0060(8) 0.0084(9) 0.0113(9)
Cl2 0.0444(11) 0.0295(10) 0.0492(12) 0.0061(8) -0.0059(9) 0.0062(8)
C6 0.027(4) 0.029(4) 0.035(4) 0.003(3) 0.007(3) 0.003(3)
C7 0.040(4) 0.028(4) 0.026(3) -0.002(3) 0.007(3) 0.000(3)
C1 0.038(4) 0.036(4) 0.042(5) -0.003(3) 0.010(3) 0.007(3)
C11 0.036(4) 0.028(4) 0.029(4) -0.004(3) -0.002(3) 0.003(3)
C5 0.030(4) 0.030(4) 0.036(4) 0.003(3) -0.007(3) 0.006(3)
C9 0.042(5) 0.024(4) 0.053(5) -0.001(3) 0.002(4) 0.001(4)
C10 0.037(4) 0.024(4) 0.042(4) -0.007(3) 0.008(3) 0.002(3)
C3 0.039(4) 0.031(4) 0.041(5) 0.001(3) -0.003(3) 0.007(3)
C12 0.028(3) 0.028(4) 0.033(4) -0.001(3) 0.000(3) 0.009(3)
C14 0.043(4) 0.029(4) 0.029(4) -0.002(3) 0.007(3) 0.001(3)
C13 0.031(4) 0.026(3) 0.043(4) 0.003(3) 0.014(3) 0.003(3)
C8 0.038(4) 0.025(3) 0.037(4) 0.005(3) 0.007(3) 0.005(3)
C4 0.046(5) 0.034(4) 0.024(4) -0.001(3) -0.007(3) 0.000(3)
C2 0.054(5) 0.033(4) 0.029(4) -0.009(4) 0.002(3) 0.005(3)

loop_
_atom_type_symbol
_atom_type_description
_atom_type_scat_dispersion_real
_atom_type_scat_dispersion_imag
_atom_type_scat_source
C C 0.0181 0.0091 'International Tables Vol C Tables 4.2.6.8 and 6.1.1.4'
H H 0 0 'International Tables Vol C Tables 4.2.6.8 and 6.1.1.4'
Cl Cl 0.3639 0.7018 'International Tables Vol C Tables 4.2.6.8 and 6.1.1.4'
Pt Pt -4.5932 6.9264 'International Tables Vol C Tables 4.2.6.8 and 6.1.1.4'

loop_
_geom_angle_atom_site_label_1
_geom_angle_atom_site_label_2
_geom_angle_atom_site_label_3
_geom_angle
C5 Pt C13 82.7(3)
C5 Pt C12 94.9(3)
C13 Pt C12 37.3(3)
C5 Pt C6 37.8(3)
C13 Pt C6 94.8(3)
C12 Pt C6 83.2(3)
C5 Pt Cl1 90.2(2)
C13 Pt Cl1 162.0(3)
C12 Pt Cl1 160.7(2)
C6 Pt Cl1 89.5(2)
C5 Pt Cl2 160.5(2)
C13 Pt Cl2 91.6(2)
C12 Pt Cl2 91.6(2)
C6 Pt Cl2 161.7(2)
Cl1 Pt Cl2 89.63(8)
C5 C6 C7 119.0(7)
C5 C6 Pt 70.3(4)
C7 C6 Pt 112.3(5)
C5 C6 H6 120.5
C7 C6 H6 120.5
Pt C6 H6 87.6
C6 C7 C11 115.9(6)
C6 C7 C8 111.0(7)
C11 C7 C8 104.4(6)
C6 C7 H7 108.4
C11 C7 H7 108.4
C8 C7 H7 108.4
C2 C1 C10 109.8(7)
C2 C1 C14 99.8(7)
C10 C1 C14 113.8(6)
C2 C1 H1 111
C10 C1 H1 111
C14 C1 H1 111
C12 C11 C7 115.9(6)
C12 C11 C10 112.4(7)
C7 C11 C10 103.8(6)
C12 C11 H11 108.1
C7 C11 H11 108.1
C10 C11 H11 108.1
C6 C5 C4 118.2(7)
C6 C5 Pt 71.9(4)
C4 C5 Pt 113.8(5)
C6 C5 H5 120.9
C4 C5 H5 120.9
Pt C5 H5 84.8
C8 C9 C10 98.2(7)
C8 C9 H9A 112.1
C10 C9 H9A 112.1
C8 C9 H9B 112.1
C10 C9 H9B 112.1
H9A C9 H9B 109.8
C9 C10 C1 110.9(7)
C9 C10 C11 99.2(7)
C1 C10 C11 113.7(6)
C9 C10 H10 110.9
C1 C10 H10 110.9
C11 C10 H10 110.9
C2 C3 C4 100.0(7)
C2 C3 C8 109.7(7)
C4 C3 C8 113.7(7)
C2 C3 H3 111
C4 C3 H3 111
C8 C3 H3 111
C13 C12 C11 118.4(7)
C13 C12 Pt 71.0(4)
C11 C12 Pt 112.0(5)
C13 C12 H12 120.8
C11 C12 H12 120.8
Pt C12 H12 87.3
C13 C14 C1 113.7(7)
C13 C14 C4 114.6(6)
C1 C14 C4 104.3(6)
C13 C14 H14 108
C1 C14 H14 108
C4 C14 H14 108
C12 C13 C14 118.0(7)
C12 C13 Pt 71.7(4)
C14 C13 Pt 113.3(5)
C12 C13 H13 121
C14 C13 H13 121
Pt C13 H13 85.4
C9 C8 C7 99.4(7)
C9 C8 C3 110.4(7)
C7 C8 C3 114.0(7)
C9 C8 H8 110.8
C7 C8 H8 110.8
C3 C8 H8 110.8
C5 C4 C3 112.8(7)
C5 C4 C14 115.2(6)
C3 C4 C14 103.4(7)
C5 C4 H4 108.4
C3 C4 H4 108.4
C14 C4 H4 108.4
C1 C2 C3 99.0(6)
C1 C2 H2A 112
C3 C2 H2A 112
C1 C2 H2B 112
C3 C2 H2B 112
H2A C2 H2B 109.7

loop_
_geom_bond_atom_site_label_1
_geom_bond_atom_site_label_2
_geom_bond_distance
_geom_bond_publ_flag
Pt C5 2.151(8) yes
Pt C13 2.153(7) yes
Pt C12 2.163(7) yes
Pt C6 2.171(7) yes
Pt Cl1 2.290(2) yes
Pt Cl2 2.3129(19) yes
C6 C5 1.402(12) yes
C6 C7 1.498(11) ?
C6 H6 0.93 ?
C7 C11 1.560(11) yes
C7 C8 1.562(11) ?
C7 H7 0.98 ?
C1 C2 1.527(12) ?
C1 C10 1.550(12) ?
C1 C14 1.557(11) ?
C1 H1 0.98 ?
C11 C12 1.516(11) ?
C11 C10 1.572(11) ?
C11 H11 0.98 ?
C5 C4 1.484(12) ?
C5 H5 0.93 ?
C9 C8 1.528(12) ?
C9 C10 1.546(12) ?
C9 H9A 0.97 ?
C9 H9B 0.97 ?
C10 H10 0.98 ?
C3 C2 1.534(13) ?
C3 C4 1.562(11) ?
C3 C8 1.567(12) ?
C3 H3 0.98 ?
C12 C13 1.380(12) yes
C12 H12 0.93 ?
C14 C13 1.507(11) ?
C14 C4 1.581(12) yes
C14 H14 0.98 ?
C13 H13 0.93 ?
C8 H8 0.98 ?
C4 H4 0.98 ?
C2 H2A 0.97 ?
C2 H2B 0.97 ?
